data_1517404
loop_
_publ_author_name
'Zhou, Xue-Ming'
'Zheng, Cai-Juan'
'Chen, Guang-Ying'
'Song, Xiao-Ping'
'Han, Chang-Ri'
'Li, Gao-Nan'
'Fu, Yan-Hui'
'Chen, Wen-Hao'
'Niu, Zhi-Gang'

_publ_section_title
;
 Bioactive Anthraquinone Derivatives from the Mangrove-Derived Fungus
 Stemphylium sp. 33231.
;
_journal_issue 9
_journal_name_full 'Journal of natural products'
_journal_page_first 2021
_journal_page_last 2028
_journal_paper_doi 10.1021/np500340y
_journal_volume 77
_journal_year 2014
_chemical_absolute_configuration ad
_chemical_formula_moiety 'C16 H20 O7'
_chemical_formula_sum 'C16 H20 O7'
_chemical_formula_weight 324.32
_chemical_name_systematic
;
 ? 
;
_space_group_crystal_system orthorhombic
_space_group_IT_number 19
_space_group_name_Hall 'P 2ac 2ab'
_space_group_name_H-M_alt 'P 21 21 21'
_symmetry_space_group_name_Hall 'P 2ac 2ab'
_symmetry_space_group_name_H-M 'P 21 21 21'
_atom_sites_solution_hydrogens geom
_atom_sites_solution_primary direct
_atom_sites_solution_secondary difmap
_audit_creation_date 2013-07-05
_audit_creation_method
;
  Olex2 1.2
  (compiled Apr 23 2013 17:54:37, GUI svn.r4466)
;
_cell_angle_alpha 90.00
_cell_angle_beta 90.00
_cell_angle_gamma 90.00
_cell_formula_units_Z 4
_cell_length_a 5.66941(19)
_cell_length_b 10.8760(4)
_cell_length_c 23.9077(7)
_cell_measurement_reflns_used 5024
_cell_measurement_temperature 110.02(10)
_cell_measurement_theta_max 67.1120
_cell_measurement_theta_min 3.6770
_cell_volume 1474.16(9)
_computing_cell_refinement
;
CrysAlisPro, Agilent Technologies,
Version 1.171.36.28 (release 01-02-2013 CrysAlis171 .NET)
(compiled Feb  1 2013,16:14:44)
;
_computing_data_collection
;
CrysAlisPro, Agilent Technologies,
Version 1.171.36.28 (release 01-02-2013 CrysAlis171 .NET)
(compiled Feb  1 2013,16:14:44)
;
_computing_data_reduction
;
CrysAlisPro, Agilent Technologies,
Version 1.171.36.28 (release 01-02-2013 CrysAlis171 .NET)
(compiled Feb  1 2013,16:14:44)
;
_computing_molecular_graphics
;
O. V. Dolomanov, L. J. Bourhis, R. J. Gildea, J. A. K. Howard and H. Puschmann,
OLEX2: a complete structure solution, refinement and analysis program.
J. Appl. Cryst. (2009). 42, 339-341.
;
_computing_publication_material
;
O. V. Dolomanov, L. J. Bourhis, R. J. Gildea, J. A. K. Howard and H. Puschmann,
OLEX2: a complete structure solution, refinement and analysis program.
J. Appl. Cryst. (2009). 42, 339-341.
;
_computing_structure_refinement
;
SHELXL, G.M. Sheldrick, Acta Cryst.
(2008). A64, 112-122
;
_computing_structure_solution 'SHELXS-97 (Sheldrick, 1990)'
_diffrn_ambient_temperature 110.02(10)
_diffrn_detector_area_resol_mean 10.5095
_diffrn_measured_fraction_theta_full 0.9981
_diffrn_measured_fraction_theta_max 0.9966
_diffrn_measurement_details
;
  1 omega   46.00   97.00   1.0000    1.0000
omega____ theta____ kappa____ phi______ frames
    -       40.0339   19.0000  -30.0000 51

  2 omega   17.00  111.00   1.0000    1.0000
omega____ theta____ kappa____ phi______ frames
    -       40.0339   38.0000   30.0000 94

  3 omega   16.00   65.00   1.0000   20.0000
omega____ theta____ kappa____ phi______ frames
    -       93.5000  -30.0000  -90.0000 49

  4 omega   31.00   66.00   1.0000   20.0000
omega____ theta____ kappa____ phi______ frames
    -       93.5000  -30.0000  150.0000 35

  5 omega   45.00   80.00   1.0000   20.0000
omega____ theta____ kappa____ phi______ frames
    -       93.5000 -125.0000  -30.0000 35

  6 omega   21.00   67.00   1.0000   20.0000
omega____ theta____ kappa____ phi______ frames
    -       93.5000  -30.0000   60.0000 46

  7 omega   19.00   49.00   1.0000   20.0000
omega____ theta____ kappa____ phi______ frames
    -       93.5000  -45.0000  -90.0000 30

  8 omega   21.00   47.00   1.0000   20.0000
omega____ theta____ kappa____ phi______ frames
    -       93.5000  -30.0000    0.0000 26

  9 omega   40.00   78.00   1.0000   20.0000
omega____ theta____ kappa____ phi______ frames
    -       93.5000  -61.0000   90.0000 38

 10 omega   84.00  123.00   1.0000   20.0000
omega____ theta____ kappa____ phi______ frames
    -       93.5000  -61.0000   90.0000 39

 11 omega   24.00   57.00   1.0000   20.0000
omega____ theta____ kappa____ phi______ frames
    -       93.5000  -45.0000  -30.0000 33

 12 omega   54.00  103.00   1.0000   20.0000
omega____ theta____ kappa____ phi______ frames
    -       93.5000  -61.0000  -90.0000 49

 13 omega   22.00   77.00   1.0000   20.0000
omega____ theta____ kappa____ phi______ frames
    -       93.5000  -45.0000    0.0000 55

 14 omega  101.00  156.00   1.0000   20.0000
omega____ theta____ kappa____ phi______ frames
    -       93.5000   30.0000  -30.0000 55

 15 omega   16.00   57.00   1.0000   20.0000
omega____ theta____ kappa____ phi______ frames
    -       93.5000  -30.0000   30.0000 41

 16 omega   41.00   66.00   1.0000   20.0000
omega____ theta____ kappa____ phi______ frames
    -       93.5000  -45.0000  120.0000 25

 17 omega   87.00  113.00   1.0000   20.0000
omega____ theta____ kappa____ phi______ frames
    -       93.5000   15.0000  -60.0000 26

 18 omega   50.00   76.00   1.0000   20.0000
omega____ theta____ kappa____ phi______ frames
    -       93.5000  -45.0000 -150.0000 26
;
_diffrn_measurement_device_type 'Xcalibur, Atlas, Gemini ultra'
_diffrn_measurement_method '\w scans'
_diffrn_orient_matrix_UB_11 0.0782071000
_diffrn_orient_matrix_UB_12 -0.1069613000
_diffrn_orient_matrix_UB_13 0.0380329000
_diffrn_orient_matrix_UB_21 -0.0776448000
_diffrn_orient_matrix_UB_22 -0.0927987000
_diffrn_orient_matrix_UB_23 -0.0451442000
_diffrn_orient_matrix_UB_31 0.2480730000
_diffrn_orient_matrix_UB_32 0.0047515000
_diffrn_orient_matrix_UB_33 -0.0259594000
_diffrn_radiation_monochromator mirror
_diffrn_radiation_type 'Cu K\a'
_diffrn_radiation_wavelength 1.5418
_diffrn_reflns_av_R_equivalents 0.0286
_diffrn_reflns_av_unetI/netI 0.0361
_diffrn_reflns_limit_h_max 6
_diffrn_reflns_limit_h_min -5
_diffrn_reflns_limit_k_max 12
_diffrn_reflns_limit_k_min -12
_diffrn_reflns_limit_l_max 24
_diffrn_reflns_limit_l_min -28
_diffrn_reflns_number 6945
_diffrn_reflns_theta_full 67.09
_diffrn_reflns_theta_max 67.09
_diffrn_reflns_theta_min 3.70
_diffrn_source 'Enhance Ultra (Cu) X-ray Source'
_exptl_absorpt_coefficient_mu 0.971
_exptl_absorpt_correction_T_max 1.00000
_exptl_absorpt_correction_T_min 0.77722
_exptl_absorpt_correction_type multi-scan
_exptl_absorpt_process_details
;
CrysAlisPro, Agilent Technologies,
Version 1.171.36.28 (release 01-02-2013 CrysAlis171 .NET)
(compiled Feb  1 2013,16:14:44)
Empirical absorption correction using spherical harmonics,
 implemented in SCALE3 ABSPACK scaling algorithm.
;
_exptl_crystal_colour
;
;
_exptl_crystal_density_diffrn 1.461
_exptl_crystal_density_method 'not measured'
_exptl_crystal_description
;
;
_exptl_crystal_F_000 688
_refine_diff_density_max 0.333
_refine_diff_density_min -0.225
_refine_diff_density_rms 0.044
_refine_ls_abs_structure_details 'Flack H D (1983), Acta Cryst. A39, 876-881'
_refine_ls_abs_structure_Flack -0.03(15)
_refine_ls_extinction_method none
_refine_ls_goodness_of_fit_ref 1.020
_refine_ls_hydrogen_treatment mixed
_refine_ls_matrix_type full
_refine_ls_number_parameters 221
_refine_ls_number_reflns 2623
_refine_ls_number_restraints 0
_refine_ls_restrained_S_all 1.020
_refine_ls_R_factor_all 0.0330
_refine_ls_R_factor_gt 0.0313
_refine_ls_shift/su_max 0.000
_refine_ls_shift/su_mean 0.000
_refine_ls_structure_factor_coef Fsqd
_refine_ls_weighting_details 'calc w=1/[\s^2^(Fo^2^)+(0.0420P)^2^+0.3328P] where P=(Fo^2^+2Fc^2^)/3'
_refine_ls_weighting_scheme calc
_refine_ls_wR_factor_gt 0.0765
_refine_ls_wR_factor_ref 0.0779
_reflns_number_gt 2514
_reflns_number_total 2623
_reflns_threshold_expression >2sigma(I)
_cod_data_source_file np500340y_si_003.cif
_cod_data_source_block 9_3zxm4
_cod_depositor_comments 'Adding full bibliography for 1517403--1517406.cif.'
_cod_original_cell_volume 1474.16(8)
_cod_database_code 1517404
_chemical_oxdiff_formula 'C1 O1'
_reflns_odcompleteness_completeness 99.81
_reflns_odcompleteness_iscentric 1
_reflns_odcompleteness_theta 66.97
_olex2_refinement_description
;
1. Fixed Uiso
 At 1.2 times of:
  All C(H) groups, All C(H,H) groups
 At 1.5 times of:
  All C(H,H,H) groups, All O(H) groups
2.a Ternary CH refined with riding coordinates:
 C15(H15), C14(H14), C13(H13), C3(H3A), C5(H5A)
2.b Secondary CH2 refined with riding coordinates:
 C4(H4A,H4B)
2.c Aromatic/amide H refined with riding coordinates:
 C11(H11), C9(H9)
2.d Idealised Me refined as rotating group:
 C1(H1A,H1B,H1C), C16(H16A,H16B,H16C)
2.e Idealised tetrahedral OH refined as rotating group:
 O1(H1), O5(H5), O2(H2)
;

loop_
_space_group_symop_id
_space_group_symop_operation_xyz
1 'x, y, z'
2 '-x+1/2, -y, z+1/2'
3 'x+1/2, -y+1/2, -z'
4 '-x, y+1/2, -z+1/2'

loop_
_atom_site_label
_atom_site_type_symbol
_atom_site_fract_x
_atom_site_fract_y
_atom_site_fract_z
_atom_site_U_iso_or_equiv
_atom_site_adp_type
_atom_site_occupancy
_atom_site_symmetry_multiplicity
_atom_site_calc_flag
_atom_site_refinement_flags
O5 O 0.6388(2) 0.15631(10) 0.14118(5) 0.0219(3) Uani 1 1 d .
O2 O 0.39520(19) 0.41492(10) 0.31080(4) 0.0156(2) Uani 1 1 d .
H1 H 0.3959 0.4855 0.3229 0.023 Uiso 1 1 calc R
O4 O 0.3056(2) 0.62881(10) 0.14407(5) 0.0193(2) Uani 1 1 d .
O1 O 0.1881(2) 0.17667(10) 0.32408(4) 0.0174(2) Uani 1 1 d .
O6 O 0.9091(2) 0.21512(11) 0.05997(5) 0.0247(3) Uani 1 1 d .
H5 H 0.8562 0.1722 0.0852 0.037 Uiso 1 1 calc R
O3 O -0.0853(2) 0.43187(10) 0.20957(5) 0.0184(3) Uani 1 1 d .
H2 H -0.1391 0.4934 0.1944 0.028 Uiso 1 1 calc R
C4 C 0.1403(3) 0.45936(13) 0.23250(6) 0.0141(3) Uani 1 1 d .
H15 H 0.1468 0.5475 0.2408 0.017 Uiso 1 1 calc R
C5 C 0.5686(3) 0.55034(15) 0.05506(6) 0.0211(3) Uani 1 1 d .
H11 H 0.4935 0.6262 0.0528 0.025 Uiso 1 1 calc R
C6 C 0.7530(3) 0.52233(15) 0.01820(6) 0.0233(4) Uani 1 1 d .
O7 O 0.8049(3) 0.61316(11) -0.01855(5) 0.0334(3) Uani 1 1 d .
C3 C 0.1685(3) 0.38782(13) 0.28769(6) 0.0138(3) Uani 1 1 d .
C4a C 0.3358(3) 0.42881(13) 0.19055(6) 0.0131(3) Uani 1 1 d .
H14 H 0.4871 0.4533 0.2069 0.016 Uiso 1 1 calc R
C8 C 0.7955(3) 0.32352(15) 0.05927(6) 0.0189(3) Uani 1 1 d .
C1 C 0.3645(3) 0.21598(14) 0.23320(6) 0.0157(3) Uani 1 1 d .
H4A H 0.3543 0.1289 0.2248 0.019 Uiso 1 1 calc R
H4B H 0.5169 0.2314 0.2502 0.019 Uiso 1 1 calc R
C10 C 0.3044(3) 0.49796(13) 0.13544(6) 0.0156(3) Uani 1 1 d .
H13 H 0.1525 0.4745 0.1190 0.019 Uiso 1 1 calc R
C2 C 0.1706(3) 0.25052(13) 0.27401(6) 0.0146(3) Uani 1 1 d .
H3A H 0.0196 0.2309 0.2562 0.017 Uiso 1 1 calc R
C10a C 0.4985(3) 0.46614(14) 0.09445(6) 0.0159(3) Uani 1 1 d .
C1a C 0.3441(3) 0.29002(13) 0.17886(6) 0.0149(3) Uani 1 1 d .
H5A H 0.1950 0.2672 0.1610 0.018 Uiso 1 1 calc R
C9a C 0.6094(3) 0.34938(14) 0.09716(6) 0.0158(3) Uani 1 1 d .
C7 C 0.8683(3) 0.41045(16) 0.02020(6) 0.0219(4) Uani 1 1 d .
H9 H 0.9922 0.3936 -0.0041 0.026 Uiso 1 1 calc R
C9 C 0.5405(3) 0.25926(14) 0.13865(6) 0.0158(3) Uani 1 1 d .
C11 C -0.0252(3) 0.42041(15) 0.32898(6) 0.0184(3) Uani 1 1 d .
H1A H 0.0037 0.3794 0.3639 0.028 Uiso 1 1 calc R
H1B H -0.1749 0.3947 0.3143 0.028 Uiso 1 1 calc R
H1C H -0.0268 0.5077 0.3349 0.028 Uiso 1 1 calc R
C12 C 0.9885(5) 0.59013(19) -0.05816(8) 0.0413(6) Uani 1 1 d .
H16A H 0.9983 0.6576 -0.0839 0.062 Uiso 1 1 calc R
H16B H 0.9546 0.5158 -0.0783 0.062 Uiso 1 1 calc R
H16C H 1.1361 0.5815 -0.0388 0.062 Uiso 1 1 calc R
H7 H 0.321(5) 0.1866(19) 0.3367(9) 0.022(5) Uiso 1 1 d .
H3 H 0.163(6) 0.654(2) 0.1447(11) 0.041(7) Uiso 1 1 d .

loop_
_atom_site_aniso_label
_atom_site_aniso_U_11
_atom_site_aniso_U_22
_atom_site_aniso_U_33
_atom_site_aniso_U_23
_atom_site_aniso_U_13
_atom_site_aniso_U_12
O5 0.0259(7) 0.0152(5) 0.0245(6) 0.0022(4) 0.0055(5) 0.0064(5)
O2 0.0138(5) 0.0156(5) 0.0175(5) -0.0025(4) -0.0024(4) -0.0019(4)
O4 0.0235(7) 0.0115(5) 0.0229(5) 0.0006(4) 0.0021(5) 0.0024(5)
O1 0.0187(6) 0.0170(5) 0.0165(5) 0.0032(4) -0.0012(5) -0.0020(5)
O6 0.0291(6) 0.0206(6) 0.0244(6) 0.0023(4) 0.0082(5) 0.0076(5)
O3 0.0127(6) 0.0189(5) 0.0235(6) 0.0022(4) -0.0052(4) 0.0009(4)
C4 0.0107(7) 0.0121(7) 0.0194(7) -0.0002(5) -0.0007(6) -0.0002(6)
C5 0.0305(9) 0.0167(7) 0.0161(7) -0.0009(6) 0.0004(7) 0.0013(7)
C6 0.0369(10) 0.0183(8) 0.0148(7) -0.0002(6) 0.0029(7) -0.0047(7)
O7 0.0569(9) 0.0205(6) 0.0229(6) 0.0044(5) 0.0187(6) 0.0018(6)
C3 0.0101(7) 0.0147(7) 0.0167(7) -0.0010(5) -0.0016(6) -0.0003(6)
C4a 0.0119(7) 0.0114(7) 0.0159(6) -0.0003(5) -0.0016(6) 0.0002(5)
C8 0.0231(8) 0.0175(7) 0.0161(7) -0.0042(6) -0.0007(6) 0.0007(7)
C1 0.0167(7) 0.0116(7) 0.0187(7) -0.0001(6) 0.0002(6) 0.0008(6)
C10 0.0178(7) 0.0114(7) 0.0178(7) -0.0008(5) -0.0027(6) 0.0011(6)
C2 0.0133(7) 0.0143(7) 0.0161(7) 0.0016(5) -0.0008(6) -0.0015(6)
C10a 0.0191(8) 0.0147(7) 0.0138(7) -0.0024(6) -0.0037(6) -0.0010(6)
C1a 0.0141(7) 0.0131(7) 0.0174(7) -0.0008(5) -0.0002(6) -0.0003(6)
C9a 0.0150(7) 0.0165(7) 0.0158(7) -0.0017(5) -0.0015(6) -0.0002(6)
C7 0.0263(9) 0.0234(8) 0.0160(7) -0.0033(6) 0.0048(7) -0.0012(7)
C9 0.0168(8) 0.0143(7) 0.0164(7) -0.0030(5) -0.0046(6) -0.0015(6)
C11 0.0168(8) 0.0180(8) 0.0204(7) -0.0001(6) 0.0020(6) 0.0005(6)
C12 0.0694(16) 0.0269(10) 0.0275(9) 0.0018(8) 0.0273(10) -0.0030(10)

loop_
_atom_type_symbol
_atom_type_description
_atom_type_scat_dispersion_real
_atom_type_scat_dispersion_imag
_atom_type_scat_source
C C 0.0181 0.0091 'International Tables Vol C Tables 4.2.6.8 and 6.1.1.4'
H H 0.0000 0.0000 'International Tables Vol C Tables 4.2.6.8 and 6.1.1.4'
O O 0.0492 0.0322 'International Tables Vol C Tables 4.2.6.8 and 6.1.1.4'

loop_
_geom_angle_atom_site_label_1
_geom_angle_atom_site_label_2
_geom_angle_atom_site_label_3
_geom_angle
C3 O2 H1 109.5
C10 O4 H3 108.3(18)
C2 O1 H7 107.2(15)
C8 O6 H5 109.5
C4 O3 H2 109.5
O3 C4 H15 108.5
O3 C4 C3 108.49(12)
O3 C4 C4a 110.65(11)
C3 C4 H15 108.5
C4a C4 H15 108.5
C4a C4 C3 112.11(12)
C6 C5 H11 119.9
C10a C5 H11 119.9
C10a C5 C6 120.18(15)
O7 C6 C5 114.31(15)
O7 C6 C7 124.20(15)
C7 C6 C5 121.50(15)
C6 O7 C12 117.40(15)
O2 C3 C4 108.67(12)
O2 C3 C2 106.09(12)
O2 C3 C11 110.54(12)
C2 C3 C4 108.12(11)
C11 C3 C4 111.34(12)
C11 C3 C2 111.88(12)
C4 C4a H14 108.2
C4 C4a C1a 110.78(12)
C10 C4a C4 111.94(12)
C10 C4a H14 108.2
C10 C4a C1a 109.30(11)
C1a C4a H14 108.2
O6 C8 C9a 121.51(14)
O6 C8 C7 117.54(15)
C7 C8 C9a 120.95(15)
H4A C1 H4B 108.0
C2 C1 H4A 109.4
C2 C1 H4B 109.4
C2 C1 C1a 111.12(12)
C1a C1 H4A 109.4
C1a C1 H4B 109.4
O4 C10 C4a 111.27(12)
O4 C10 H13 108.6
O4 C10 C10a 108.40(12)
C4a C10 H13 108.6
C10a C10 C4a 111.16(12)
C10a C10 H13 108.6
O1 C2 C3 111.49(11)
O1 C2 C1 110.20(12)
O1 C2 H3A 107.4
C3 C2 H3A 107.4
C1 C2 C3 112.65(12)
C1 C2 H3A 107.4
C5 C10a C10 120.15(14)
C5 C10a C9a 120.03(15)
C9a C10a C10 119.82(14)
C4a C1a H5A 107.6
C1 C1a C4a 111.38(12)
C1 C1a H5A 107.6
C9 C1a C4a 110.90(12)
C9 C1a C1 111.59(12)
C9 C1a H5A 107.6
C8 C9a C9 120.24(14)
C10a C9a C8 118.55(14)
C10a C9a C9 121.18(14)
C6 C7 C8 118.77(15)
C6 C7 H9 120.6
C8 C7 H9 120.6
O5 C9 C1a 119.75(13)
O5 C9 C9a 121.21(14)
C9a C9 C1a 119.04(13)
C3 C11 H1A 109.5
C3 C11 H1B 109.5
C3 C11 H1C 109.5
H1A C11 H1B 109.5
H1A C11 H1C 109.5
H1B C11 H1C 109.5
O7 C12 H16A 109.5
O7 C12 H16B 109.5
O7 C12 H16C 109.5
H16A C12 H16B 109.5
H16A C12 H16C 109.5
H16B C12 H16C 109.5

loop_
_geom_bond_atom_site_label_1
_geom_bond_atom_site_label_2
_geom_bond_distance
O5 C9 1.252(2)
O2 H1 0.8200
O2 C3 1.4297(19)
O4 C10 1.4380(18)
O4 H3 0.85(3)
O1 C2 1.4449(18)
O1 H7 0.82(3)
O6 H5 0.8200
O6 C8 1.344(2)
O3 H2 0.8200
O3 C4 1.4232(19)
C4 H15 0.9800
C4 C3 1.540(2)
C4 C4a 1.531(2)
C5 H11 0.9300
C5 C6 1.401(3)
C5 C10a 1.372(2)
C6 O7 1.354(2)
C6 C7 1.382(3)
O7 C12 1.429(3)
C3 C2 1.529(2)
C3 C11 1.518(2)
C4a H14 0.9800
C4a C10 1.528(2)
C4a C1a 1.536(2)
C8 C9a 1.419(2)
C8 C7 1.392(2)
C1 H4A 0.9700
C1 H4B 0.9700
C1 C2 1.517(2)
C1 C1a 1.533(2)
C10 H13 0.9800
C10 C10a 1.514(2)
C2 H3A 0.9800
C10a C9a 1.418(2)
C1a H5A 0.9800
C1a C9 1.508(2)
C9a C9 1.448(2)
C7 H9 0.9300
C11 H1A 0.9600
C11 H1B 0.9600
C11 H1C 0.9600
C12 H16A 0.9600
C12 H16B 0.9600
C12 H16C 0.9600
